data_2300508
loop_
_publ_author_name
'Kong, Jianfei'
'Du, Jialei'
'Wang, Jiren'
'Chen, Zuofeng'

_publ_section_title
;
 Supramolecular organic frameworks of a Schiff base showing selective
 guest adsorption
;
_journal_issue 3
_journal_name_full 'Journal of Applied Crystallography'
_journal_page_first
;
;
_journal_paper_doi 10.1107/S1600576715005889
_journal_volume 48
_journal_year 2015
_chemical_formula_sum 'C32 H28 N4 O4'
_chemical_formula_weight 532.58
_chemical_name_systematic
; 
 ? 
;
_space_group_IT_number 13
_symmetry_space_group_name_Hall '-P 2yc'
_symmetry_space_group_name_H-M 'P 1 2/c 1'
_atom_sites_solution_hydrogens geom
_atom_sites_solution_primary direct
_atom_sites_solution_secondary difmap
_audit_creation_method SHELXL-97
_cell_angle_alpha 90.00
_cell_angle_beta 96.820(3)
_cell_angle_gamma 90.00
_cell_formula_units_Z 2
_cell_length_a 12.8209(9)
_cell_length_b 7.0395(4)
_cell_length_c 14.7623(7)
_cell_measurement_temperature 193(2)
_cell_volume 1322.91(14)
_computing_structure_refinement 'SHELXL-97 (Sheldrick, 1997)'
_computing_structure_solution 'SHELXS-97 (Sheldrick, 1990)'
_diffrn_ambient_temperature 193(2)
_diffrn_measured_fraction_theta_full 0.976
_diffrn_measured_fraction_theta_max 0.976
_diffrn_radiation_monochromator graphite
_diffrn_radiation_source 'fine-focus sealed tube'
_diffrn_radiation_type MoK\a
_diffrn_radiation_wavelength 0.71073
_diffrn_reflns_av_R_equivalents 0.0000
_diffrn_reflns_av_sigmaI/netI 0.0350
_diffrn_reflns_limit_h_max 16
_diffrn_reflns_limit_h_min 0
_diffrn_reflns_limit_k_max 9
_diffrn_reflns_limit_k_min 0
_diffrn_reflns_limit_l_max 18
_diffrn_reflns_limit_l_min -19
_diffrn_reflns_number 2967
_diffrn_reflns_theta_full 27.48
_diffrn_reflns_theta_max 27.48
_diffrn_reflns_theta_min 1.60
_exptl_absorpt_coefficient_mu 0.090
_exptl_absorpt_correction_T_max 0.9796
_exptl_absorpt_correction_T_min 0.9582
_exptl_crystal_density_diffrn 1.337
_exptl_crystal_density_method 'not measured'
_exptl_crystal_F_000 560
_exptl_crystal_size_max 0.48
_exptl_crystal_size_mid 0.25
_exptl_crystal_size_min 0.23
_refine_diff_density_max 0.313
_refine_diff_density_min -0.205
_refine_diff_density_rms 0.050
_refine_ls_extinction_coef 0.012(3)
_refine_ls_extinction_expression Fc^*^=kFc[1+0.001xFc^2^\l^3^/sin(2\q)]^-1/4^
_refine_ls_extinction_method SHELXL
_refine_ls_goodness_of_fit_ref 1.049
_refine_ls_hydrogen_treatment mixed
_refine_ls_matrix_type full
_refine_ls_number_parameters 234
_refine_ls_number_reflns 2967
_refine_ls_number_restraints 0
_refine_ls_restrained_S_all 1.049
_refine_ls_R_factor_all 0.1084
_refine_ls_R_factor_gt 0.0727
_refine_ls_shift/su_max 0.000
_refine_ls_shift/su_mean 0.000
_refine_ls_structure_factor_coef Fsqd
_refine_ls_weighting_details 'calc w=1/[\s^2^(Fo^2^)+(0.0825P)^2^+0.5923P] where P=(Fo^2^+2Fc^2^)/3'
_refine_ls_weighting_scheme calc
_refine_ls_wR_factor_gt 0.1769
_refine_ls_wR_factor_ref 0.1953
_reflns_number_gt 1798
_reflns_number_total 2967
_reflns_threshold_expression >2sigma(I)
_cod_data_source_file te5001sup1.cif
_cod_data_source_block w918a
_cod_original_cell_volume 1322.91(13)
_cod_database_code 2300508
_publcif_datablock.id {3d07f82f-f41c-4e0b-af55-9e83a926e68b}

_publcif_info_exptl_table_max_cols 4
_publcif_info_exptl_table_use_headnotes n

loop_
_symmetry_equiv_pos_as_xyz
'x, y, z'
'-x, y, -z+1/2'
'-x, -y, -z'
'x, -y, z-1/2'

loop_
_atom_site_label
_atom_site_type_symbol
_atom_site_fract_x
_atom_site_fract_y
_atom_site_fract_z
_atom_site_U_iso_or_equiv
_atom_site_adp_type
_atom_site_occupancy
_atom_site_symmetry_multiplicity
_atom_site_calc_flag
_atom_site_refinement_flags
O1 O 0.67498(18) 0.7898(3) 0.3732(2) 0.0752(7) Uani 1 1 d .
O2 O 0.72270(15) 0.4264(2) 0.41513(14) 0.0572(5) Uani 1 1 d .
N1 N 0.91058(17) 0.1931(4) 0.13974(15) 0.0568(6) Uani 1 1 d .
N2 N 0.6182(2) 0.7156(4) 0.5432(2) 0.0851(9) Uani 1 1 d .
C1 C 0.7343(2) 0.6885(4) 0.3198(2) 0.0593(8) Uani 1 1 d .
C2 C 0.7706(3) 0.7748(4) 0.2456(2) 0.0683(9) Uani 1 1 d .
H2 H 0.759(2) 0.905(5) 0.232(2) 0.076(9) Uiso 1 1 d .
C3 C 0.8271(3) 0.6731(5) 0.1880(2) 0.0680(9) Uani 1 1 d .
H3 H 0.858(2) 0.737(4) 0.137(2) 0.068(9) Uiso 1 1 d .
C4 C 0.8486(2) 0.4810(4) 0.20368(19) 0.0558(7) Uani 1 1 d .
C5 C 0.8150(2) 0.3935(4) 0.28021(18) 0.0501(6) Uani 1 1 d .
H5 H 0.829(2) 0.253(4) 0.293(2) 0.065(9) Uiso 1 1 d .
C6 C 0.75894(19) 0.4955(4) 0.33724(19) 0.0502(7) Uani 1 1 d .
C7 C 0.9016(2) 0.3732(4) 0.1374(2) 0.0602(8) Uani 1 1 d .
H7 H 0.933(2) 0.451(4) 0.094(2) 0.061(8) Uiso 1 1 d .
C8 C 0.9366(2) 0.1563(4) -0.02293(18) 0.0552(7) Uani 1 1 d .
H8 H 0.887(3) 0.269(5) -0.040(2) 0.085(10) Uiso 1 1 d .
C9 C 0.9557(2) 0.1011(4) 0.06861(17) 0.0532(7) Uani 1 1 d .
C10 C 1.0191(2) -0.0570(4) 0.08960(19) 0.0561(7) Uani 1 1 d .
H10 H 1.032(2) -0.091(4) 0.152(2) 0.058(8) Uiso 1 1 d .
C11 C 0.7458(3) 0.2334(4) 0.4372(3) 0.0641(8) Uani 1 1 d .
H11C H 0.713(2) 0.149(5) 0.386(2) 0.062(9) Uiso 1 1 d .
H11A H 0.826(3) 0.220(5) 0.446(2) 0.079(10) Uiso 1 1 d .
H11B H 0.710(3) 0.208(6) 0.496(3) 0.102(12) Uiso 1 1 d .
C12 C 0.5952(5) 0.8726(6) 0.5856(4) 0.143(2) Uani 1 1 d .
H12A H 0.6120 0.9900 0.5591 0.171 Uiso 1 1 calc R
C13 C 0.5493(5) 0.8802(6) 0.6648(4) 0.132(2) Uani 1 1 d .
C14 C 0.52449(19) 0.7162(4) 0.7069(2) 0.0638(8) Uani 1 1 d .
C15 C 0.5482(3) 0.5519(5) 0.6653(3) 0.0804(11) Uani 1 1 d .
C16 C 0.5931(3) 0.5577(5) 0.5851(3) 0.0820(11) Uani 1 1 d .
H16 H 0.607(3) 0.436(7) 0.554(3) 0.119(15) Uiso 1 1 d .
H3 H 0.536(3) 0.978(7) 0.692(3) 0.105(14) Uiso 1 1 d .
H15 H 0.532(3) 0.429(7) 0.688(3) 0.116(15) Uiso 1 1 d .
H1 H 0.664(5) 0.724(9) 0.435(5) 0.19(3) Uiso 1 1 d .

loop_
_atom_site_aniso_label
_atom_site_aniso_U_11
_atom_site_aniso_U_22
_atom_site_aniso_U_33
_atom_site_aniso_U_23
_atom_site_aniso_U_13
_atom_site_aniso_U_12
O1 0.0775(14) 0.0375(10) 0.1079(19) -0.0057(11) -0.0002(13) 0.0042(10)
O2 0.0619(11) 0.0375(9) 0.0732(13) 0.0034(9) 0.0123(9) 0.0048(8)
N1 0.0574(13) 0.0649(15) 0.0460(13) 0.0099(11) -0.0022(10) -0.0109(12)
N2 0.0775(19) 0.0689(18) 0.111(2) -0.0305(18) 0.0197(17) -0.0070(15)
C1 0.0587(16) 0.0366(13) 0.077(2) -0.0020(14) -0.0134(14) -0.0038(12)
C2 0.085(2) 0.0346(13) 0.078(2) 0.0110(15) -0.0196(17) -0.0131(14)
C3 0.081(2) 0.0536(17) 0.0642(19) 0.0129(16) -0.0134(16) -0.0229(16)
C4 0.0552(15) 0.0543(15) 0.0545(16) 0.0117(13) -0.0079(12) -0.0139(12)
C5 0.0512(14) 0.0429(13) 0.0539(16) 0.0082(12) -0.0035(12) -0.0038(11)
C6 0.0485(13) 0.0379(12) 0.0610(16) 0.0054(12) -0.0064(12) -0.0056(11)
C7 0.0604(17) 0.0628(18) 0.0554(18) 0.0085(15) -0.0016(13) -0.0144(14)
C8 0.0587(15) 0.0592(16) 0.0452(15) 0.0128(13) -0.0045(12) -0.0102(13)
C9 0.0560(14) 0.0604(16) 0.0409(14) 0.0086(13) -0.0032(11) -0.0168(13)
C10 0.0610(16) 0.0611(17) 0.0432(15) 0.0150(13) -0.0061(12) -0.0132(13)
C11 0.084(2) 0.0381(14) 0.073(2) 0.0067(14) 0.0228(18) 0.0052(14)
C12 0.210(6) 0.058(2) 0.187(5) -0.027(3) 0.134(5) -0.038(3)
C13 0.178(5) 0.047(2) 0.197(6) -0.027(3) 0.124(5) -0.031(3)
C14 0.0371(13) 0.0482(15) 0.105(2) -0.0023(15) 0.0029(13) -0.0023(11)
C15 0.085(2) 0.0499(19) 0.104(3) -0.0020(19) 0.001(2) 0.0189(17)
C16 0.079(2) 0.058(2) 0.104(3) -0.008(2) -0.007(2) 0.0165(17)

loop_
_atom_type_symbol
_atom_type_description
_atom_type_scat_dispersion_real
_atom_type_scat_dispersion_imag
_atom_type_scat_source
C C 0.0033 0.0016 'International Tables Vol C Tables 4.2.6.8 and 6.1.1.4'
H H 0.0000 0.0000 'International Tables Vol C Tables 4.2.6.8 and 6.1.1.4'
N N 0.0061 0.0033 'International Tables Vol C Tables 4.2.6.8 and 6.1.1.4'
O O 0.0106 0.0060 'International Tables Vol C Tables 4.2.6.8 and 6.1.1.4'

loop_
_geom_angle_atom_site_label_1
_geom_angle_atom_site_label_2
_geom_angle_atom_site_label_3
_geom_angle
_geom_angle_site_symmetry_1
_geom_angle_site_symmetry_3
C6 O2 C11 116.6(2) . .
C7 N1 C9 118.6(3) . .
C12 N2 C16 113.5(4) . .
O1 C1 C2 119.6(3) . .
O1 C1 C6 121.8(3) . .
C2 C1 C6 118.6(3) . .
C3 C2 C1 120.7(3) . .
C2 C3 C4 120.6(3) . .
C3 C4 C5 119.2(3) . .
C3 C4 C7 119.3(3) . .
C5 C4 C7 121.5(3) . .
C6 C5 C4 119.9(3) . .
C5 C6 O2 125.4(2) . .
C5 C6 C1 120.9(3) . .
O2 C6 C1 113.7(3) . .
N1 C7 C4 122.9(3) . .
C10 C8 C9 120.5(3) 3_755 .
C10 C9 C8 117.9(3) . .
C10 C9 N1 118.7(2) . .
C8 C9 N1 123.4(3) . .
C8 C10 C9 121.6(3) 3_755 .
N2 C12 C13 125.4(4) . .
C14 C13 C12 120.1(4) . .
C15 C14 C13 115.9(4) . .
C15 C14 C14 121.8(2) . 2_656
C13 C14 C14 122.3(2) . 2_656
C14 C15 C16 120.1(4) . .
N2 C16 C15 125.0(4) . .

loop_
_geom_bond_atom_site_label_1
_geom_bond_atom_site_label_2
_geom_bond_distance
_geom_bond_site_symmetry_2
O1 C1 1.361(4) .
O2 C6 1.379(3) .
O2 C11 1.420(3) .
N1 C7 1.273(4) .
N1 C9 1.414(4) .
N2 C12 1.321(5) .
N2 C16 1.330(5) .
C1 C2 1.382(5) .
C1 C6 1.411(4) .
C2 C3 1.380(5) .
C3 C4 1.394(4) .
C4 C5 1.399(4) .
C4 C7 1.468(4) .
C5 C6 1.373(4) .
C8 C10 1.383(4) 3_755
C8 C9 1.399(4) .
C9 C10 1.392(4) .
C10 C8 1.383(4) 3_755
C12 C13 1.370(7) .
C13 C14 1.366(5) .
C14 C15 1.361(4) .
C14 C14 1.485(7) 2_656
C15 C16 1.377(6) .

loop_
_geom_torsion_atom_site_label_1
_geom_torsion_atom_site_label_2
_geom_torsion_atom_site_label_3
_geom_torsion_atom_site_label_4
_geom_torsion
_geom_torsion_site_symmetry_1
_geom_torsion_site_symmetry_4
O1 C1 C2 C3 -177.2(3) . .
C6 C1 C2 C3 1.9(4) . .
C1 C2 C3 C4 0.1(4) . .
C2 C3 C4 C5 -2.0(4) . .
C2 C3 C4 C7 175.2(3) . .
C3 C4 C5 C6 1.9(4) . .
C7 C4 C5 C6 -175.2(2) . .
C4 C5 C6 O2 -179.1(2) . .
C4 C5 C6 C1 0.1(4) . .
C11 O2 C6 C5 -0.1(4) . .
C11 O2 C6 C1 -179.4(3) . .
O1 C1 C6 C5 177.1(2) . .
C2 C1 C6 C5 -2.0(4) . .
O1 C1 C6 O2 -3.6(3) . .
C2 C1 C6 O2 177.3(2) . .
C9 N1 C7 C4 175.1(2) . .
C3 C4 C7 N1 -169.7(3) . .
C5 C4 C7 N1 7.4(4) . .
C10 C8 C9 C10 -0.7(4) 3_755 .
C10 C8 C9 N1 -178.2(2) 3_755 .
C7 N1 C9 C10 143.8(3) . .
C7 N1 C9 C8 -38.8(4) . .
C8 C9 C10 C8 0.7(4) . 3_755
N1 C9 C10 C8 178.3(2) . 3_755
C16 N2 C12 C13 -0.5(9) . .
N2 C12 C13 C14 0.8(11) . .
C12 C13 C14 C15 0.0(8) . .
C12 C13 C14 C14 179.5(5) . 2_656
C13 C14 C15 C16 -0.9(6) . .
C14 C14 C15 C16 179.7(4) 2_656 .
C12 N2 C16 C15 -0.4(6) . .
C14 C15 C16 N2 1.2(6) . .

loop_
_publcif_info_datablock.id
_publcif_info_datablock.publ_exptl
_publcif_info_datablock.publ_geom
_publcif_info_datablock.structure
{8889bb84-07bc-4f6c-b156-73a0312ca5a1} y y y
{94dc9fbb-342b-4ff8-bb09-d7ad000295a4} y y y
{1989a5d0-79d4-4f18-a569-36b7935d4d7b} y y y
{3d07f82f-f41c-4e0b-af55-9e83a926e68b} y y y

loop_
_publcif_info_exptl_table_extra_item
sin_theta_over_lambda_max

_cod_database_fobs_code 2300508
